data_7005592
loop_
_publ_author_name
'Cui, Yi'
'Li, Fenghong'
'Lu, Zheng-Hong'
'Wang, Suning'

_publ_section_title
;
 Three-coordinate organoboron with a B=N bond: substituent effects,
 luminescence/electroluminescence and reactions with fluoride.
;
_journal_issue 25
_journal_name_full 'Dalton transactions (Cambridge, England : 2003)'
_journal_page_first 2634
_journal_page_last 2643
_journal_paper_doi 10.1039/b703366d
_journal_year 2007
_chemical_formula_sum 'C26 H28 B N'
_chemical_formula_weight 365.30
_chemical_name_common 1
_chemical_name_systematic
;
?
;
_space_group_IT_number 2
_symmetry_cell_setting triclinic
_symmetry_space_group_name_Hall '-P 1'
_symmetry_space_group_name_H-M 'P -1'
_atom_sites_solution_hydrogens geom
_atom_sites_solution_primary direct
_atom_sites_solution_secondary difmap
_audit_creation_method SHELXL-97
_cell_angle_alpha 105.341(2)
_cell_angle_beta 94.143(2)
_cell_angle_gamma 106.575(2)
_cell_formula_units_Z 2
_cell_length_a 8.2148(10)
_cell_length_b 11.6163(13)
_cell_length_c 12.2308(14)
_cell_measurement_temperature 296(2)
_cell_volume 1064.9(2)
_computing_structure_refinement 'SHELXL-97 (Sheldrick, 1997)'
_computing_structure_solution 'SHELXS-97 (Sheldrick, 1990)'
_diffrn_ambient_temperature 296(2)
_diffrn_measured_fraction_theta_full 0.907
_diffrn_measured_fraction_theta_max 0.907
_diffrn_radiation_monochromator graphite
_diffrn_radiation_source 'fine-focus sealed tube'
_diffrn_radiation_type MoK\a
_diffrn_radiation_wavelength 0.71073
_diffrn_reflns_av_R_equivalents 0.0164
_diffrn_reflns_av_sigmaI/netI 0.0481
_diffrn_reflns_limit_h_max 9
_diffrn_reflns_limit_h_min -10
_diffrn_reflns_limit_k_max 13
_diffrn_reflns_limit_k_min -15
_diffrn_reflns_limit_l_max 15
_diffrn_reflns_limit_l_min -16
_diffrn_reflns_number 7481
_diffrn_reflns_theta_full 28.22
_diffrn_reflns_theta_max 28.22
_diffrn_reflns_theta_min 1.92
_exptl_absorpt_coefficient_mu 0.064
_exptl_absorpt_correction_T_max 1.000
_exptl_absorpt_correction_T_min 0.820
_exptl_absorpt_correction_type SADABS
_exptl_crystal_density_diffrn 1.139
_exptl_crystal_density_method 'not measured'
_exptl_crystal_F_000 392
_exptl_crystal_size_max 0.20
_exptl_crystal_size_mid 0.20
_exptl_crystal_size_min 0.15
_refine_diff_density_max 0.279
_refine_diff_density_min -0.144
_refine_diff_density_rms 0.035
_refine_ls_extinction_method none
_refine_ls_goodness_of_fit_ref 0.917
_refine_ls_hydrogen_treatment constr
_refine_ls_matrix_type full
_refine_ls_number_parameters 259
_refine_ls_number_reflns 4761
_refine_ls_number_restraints 0
_refine_ls_restrained_S_all 0.917
_refine_ls_R_factor_all 0.0955
_refine_ls_R_factor_gt 0.0548
_refine_ls_shift/su_max 0.000
_refine_ls_shift/su_mean 0.000
_refine_ls_structure_factor_coef Fsqd
_refine_ls_weighting_details 'calc w=1/[\s^2^(Fo^2^)+(0.0870P)^2^+0.0000P] where P=(Fo^2^+2Fc^2^)/3'
_refine_ls_weighting_scheme calc
_refine_ls_wR_factor_gt 0.1406
_refine_ls_wR_factor_ref 0.1558
_reflns_number_gt 2655
_reflns_number_total 4761
_reflns_threshold_expression >2sigma(I)
_cod_data_source_file b703366d.txt
_cod_data_source_block cy511n1a
_cod_original_sg_symbol_H-M P-1
_cod_database_code 7005592

loop_
_symmetry_equiv_pos_as_xyz
'x, y, z'
'-x, -y, -z'

loop_
_atom_site_label
_atom_site_type_symbol
_atom_site_fract_x
_atom_site_fract_y
_atom_site_fract_z
_atom_site_U_iso_or_equiv
_atom_site_adp_type
_atom_site_occupancy
_atom_site_symmetry_multiplicity
_atom_site_calc_flag
_atom_site_refinement_flags
_atom_site_disorder_assembly
_atom_site_disorder_group
N N 0.35033(18) 0.16767(12) 0.19618(12) 0.0476(4) Uani 1 1 d . . .
B B 0.2236(3) 0.09817(18) 0.25069(18) 0.0470(5) Uani 1 1 d . . .
C1 C 0.4112(2) 0.11457(17) 0.09733(16) 0.0546(5) Uani 1 1 d . . .
H1A H 0.3801 0.0286 0.0606 0.066 Uiso 1 1 calc R . .
C2 C 0.5189(2) 0.20184(17) 0.06226(17) 0.0599(5) Uani 1 1 d . . .
H2A H 0.5720 0.1878 -0.0024 0.072 Uiso 1 1 calc R . .
C3 C 0.6392(3) 0.44401(19) 0.1549(2) 0.0732(6) Uani 1 1 d . . .
H3A H 0.7090 0.4607 0.1007 0.088 Uiso 1 1 calc R . .
C4 C 0.6356(3) 0.54011(19) 0.2478(2) 0.0776(7) Uani 1 1 d . . .
H4A H 0.7026 0.6222 0.2559 0.093 Uiso 1 1 calc R . .
C5 C 0.5325(3) 0.51542(17) 0.32970(19) 0.0683(6) Uani 1 1 d . . .
H5A H 0.5334 0.5814 0.3927 0.082 Uiso 1 1 calc R . .
C6 C 0.4297(2) 0.39567(16) 0.31929(17) 0.0559(5) Uani 1 1 d . . .
H6A H 0.3599 0.3798 0.3737 0.067 Uiso 1 1 calc R . .
C7 C 0.4331(2) 0.29882(15) 0.22481(15) 0.0473(4) Uani 1 1 d . . .
C8 C 0.5379(2) 0.32206(16) 0.14279(16) 0.0535(5) Uani 1 1 d . . .
C9 C 0.1101(2) 0.16647(14) 0.32310(15) 0.0440(4) Uani 1 1 d . . .
C10 C 0.1041(2) 0.17261(15) 0.43916(16) 0.0497(4) Uani 1 1 d . . .
C11 C 0.0023(2) 0.23496(16) 0.49996(16) 0.0574(5) Uani 1 1 d . . .
H11A H 0.0012 0.2391 0.5769 0.069 Uiso 1 1 calc R . .
C12 C -0.0976(2) 0.29101(17) 0.45018(18) 0.0574(5) Uani 1 1 d . . .
C13 C -0.0928(2) 0.28368(15) 0.33627(17) 0.0544(5) Uani 1 1 d . . .
H13A H -0.1593 0.3208 0.3014 0.065 Uiso 1 1 calc R . .
C14 C 0.0070(2) 0.22332(15) 0.27133(15) 0.0482(4) Uani 1 1 d . . .
C15 C -0.0007(3) 0.21891(18) 0.14686(16) 0.0616(5) Uani 1 1 d . . .
H15A H -0.0901 0.2507 0.1256 0.092 Uiso 1 1 calc R . .
H15B H -0.0246 0.1335 0.1001 0.092 Uiso 1 1 calc R . .
H15C H 0.1077 0.2696 0.1355 0.092 Uiso 1 1 calc R . .
C16 C -0.2070(3) 0.3586(2) 0.5185(2) 0.0863(7) Uani 1 1 d . . .
H16A H -0.2915 0.3690 0.4668 0.129 Uiso 1 1 calc R . .
H16B H -0.1352 0.4396 0.5667 0.129 Uiso 1 1 calc R . .
H16C H -0.2637 0.3100 0.5652 0.129 Uiso 1 1 calc R . .
C17 C 0.2127(3) 0.11698(18) 0.50132(17) 0.0659(6) Uani 1 1 d . . .
H17A H 0.1818 0.1209 0.5761 0.099 Uiso 1 1 calc R . .
H17B H 0.3321 0.1638 0.5090 0.099 Uiso 1 1 calc R . .
H17C H 0.1933 0.0308 0.4583 0.099 Uiso 1 1 calc R . .
C18 C 0.2067(2) -0.04608(15) 0.22794(15) 0.0466(4) Uani 1 1 d . . .
C19 C 0.0492(2) -0.14152(15) 0.17966(15) 0.0482(4) Uani 1 1 d . . .
C20 C 0.0411(3) -0.26725(16) 0.15479(16) 0.0559(5) Uani 1 1 d . . .
H20A H -0.0633 -0.3293 0.1208 0.067 Uiso 1 1 calc R . .
C21 C 0.1829(3) -0.30305(16) 0.17895(16) 0.0587(5) Uani 1 1 d . . .
C22 C 0.3360(3) -0.20866(17) 0.23079(17) 0.0607(5) Uani 1 1 d . . .
H22A H 0.4320 -0.2308 0.2501 0.073 Uiso 1 1 calc R . .
C23 C 0.3511(2) -0.08169(15) 0.25506(16) 0.0545(5) Uani 1 1 d . . .
C24 C 0.5241(3) 0.01326(18) 0.3131(2) 0.0769(7) Uani 1 1 d . . .
H24A H 0.5075 0.0853 0.3653 0.115 Uiso 1 1 calc R . .
H24B H 0.5877 0.0389 0.2561 0.115 Uiso 1 1 calc R . .
H24C H 0.5869 -0.0241 0.3547 0.115 Uiso 1 1 calc R . .
C25 C 0.1693(3) -0.44092(18) 0.1520(2) 0.0855(7) Uani 1 1 d . . .
H25A H 0.0841 -0.4889 0.0852 0.128 Uiso 1 1 calc R . .
H25B H 0.1367 -0.4702 0.2161 0.128 Uiso 1 1 calc R . .
H25C H 0.2786 -0.4509 0.1376 0.128 Uiso 1 1 calc R . .
C26 C -0.1147(2) -0.11399(18) 0.15119(19) 0.0664(6) Uani 1 1 d . . .
H26A H -0.1022 -0.0718 0.0931 0.100 Uiso 1 1 calc R . .
H26B H -0.1382 -0.0611 0.2189 0.100 Uiso 1 1 calc R . .
H26C H -0.2082 -0.1915 0.1234 0.100 Uiso 1 1 calc R . .

loop_
_atom_site_aniso_label
_atom_site_aniso_U_11
_atom_site_aniso_U_22
_atom_site_aniso_U_33
_atom_site_aniso_U_23
_atom_site_aniso_U_13
_atom_site_aniso_U_12
N 0.0497(9) 0.0414(7) 0.0544(10) 0.0140(7) 0.0134(7) 0.0177(7)
B 0.0442(12) 0.0482(11) 0.0499(13) 0.0178(9) 0.0018(9) 0.0150(9)
C1 0.0566(12) 0.0524(10) 0.0570(12) 0.0101(9) 0.0152(10) 0.0247(9)
C2 0.0579(12) 0.0655(12) 0.0610(13) 0.0198(10) 0.0201(10) 0.0233(10)
C3 0.0691(15) 0.0674(13) 0.0862(17) 0.0346(13) 0.0293(12) 0.0116(11)
C4 0.0765(16) 0.0518(12) 0.0978(19) 0.0237(12) 0.0222(14) 0.0068(11)
C5 0.0715(15) 0.0477(11) 0.0786(15) 0.0126(10) 0.0136(12) 0.0136(10)
C6 0.0579(12) 0.0480(10) 0.0607(13) 0.0135(9) 0.0118(10) 0.0171(9)
C7 0.0455(10) 0.0447(9) 0.0548(12) 0.0184(8) 0.0077(9) 0.0160(8)
C8 0.0486(11) 0.0552(11) 0.0601(12) 0.0219(9) 0.0127(9) 0.0163(9)
C9 0.0437(10) 0.0395(8) 0.0494(11) 0.0150(8) 0.0075(8) 0.0125(8)
C10 0.0496(11) 0.0445(9) 0.0532(12) 0.0170(8) 0.0053(9) 0.0106(8)
C11 0.0641(13) 0.0602(11) 0.0462(12) 0.0141(9) 0.0131(10) 0.0177(10)
C12 0.0547(12) 0.0544(10) 0.0608(14) 0.0096(9) 0.0134(10) 0.0195(9)
C13 0.0506(12) 0.0515(10) 0.0644(14) 0.0181(9) 0.0073(9) 0.0207(9)
C14 0.0483(11) 0.0440(9) 0.0532(12) 0.0155(8) 0.0079(8) 0.0150(8)
C15 0.0689(13) 0.0688(12) 0.0596(13) 0.0282(10) 0.0094(10) 0.0328(11)
C16 0.0938(18) 0.0955(16) 0.0775(17) 0.0127(13) 0.0279(14) 0.0507(15)
C17 0.0759(15) 0.0711(12) 0.0574(13) 0.0250(10) 0.0066(11) 0.0290(11)
C18 0.0470(11) 0.0441(9) 0.0514(11) 0.0167(8) 0.0101(8) 0.0158(8)
C19 0.0490(11) 0.0477(10) 0.0488(11) 0.0164(8) 0.0108(8) 0.0141(9)
C20 0.0612(13) 0.0470(10) 0.0534(12) 0.0149(9) 0.0062(9) 0.0086(9)
C21 0.0812(15) 0.0443(10) 0.0521(12) 0.0162(9) 0.0115(11) 0.0204(10)
C22 0.0699(14) 0.0570(11) 0.0657(13) 0.0233(10) 0.0094(11) 0.0319(11)
C23 0.0526(12) 0.0492(10) 0.0648(13) 0.0200(9) 0.0080(9) 0.0183(9)
C24 0.0551(13) 0.0627(12) 0.1119(19) 0.0275(12) -0.0028(12) 0.0199(11)
C25 0.126(2) 0.0501(11) 0.0813(17) 0.0173(11) 0.0033(14) 0.0344(13)
C26 0.0502(12) 0.0636(12) 0.0779(15) 0.0145(11) 0.0032(10) 0.0142(10)

loop_
_atom_type_symbol
_atom_type_description
_atom_type_scat_dispersion_real
_atom_type_scat_dispersion_imag
_atom_type_scat_source
C C 0.0033 0.0016 'International Tables Vol C Tables 4.2.6.8 and 6.1.1.4'
H H 0.0000 0.0000 'International Tables Vol C Tables 4.2.6.8 and 6.1.1.4'
B B 0.0013 0.0007 'International Tables Vol C Tables 4.2.6.8 and 6.1.1.4'
N N 0.0061 0.0033 'International Tables Vol C Tables 4.2.6.8 and 6.1.1.4'

loop_
_geom_angle_atom_site_label_1
_geom_angle_atom_site_label_2
_geom_angle_atom_site_label_3
_geom_angle
_geom_angle_site_symmetry_1
_geom_angle_site_symmetry_3
_geom_angle_publ_flag
C1 N C7 105.52(14) . . ?
C1 N B 125.04(14) . . ?
C7 N B 129.39(15) . . ?
N B C9 119.17(14) . . ?
N B C18 115.99(15) . . ?
C9 B C18 124.81(15) . . ?
C2 C1 N 111.87(16) . . ?
C1 C2 C8 107.34(17) . . ?
C4 C3 C8 119.37(19) . . ?
C3 C4 C5 120.52(19) . . ?
C6 C5 C4 121.3(2) . . ?
C5 C6 C7 117.92(18) . . ?
C6 C7 C8 121.32(16) . . ?
C6 C7 N 130.12(16) . . ?
C8 C7 N 108.44(15) . . ?
C3 C8 C7 119.53(18) . . ?
C3 C8 C2 133.58(18) . . ?
C7 C8 C2 106.79(16) . . ?
C10 C9 C14 117.90(15) . . ?
C10 C9 B 122.16(15) . . ?
C14 C9 B 119.94(15) . . ?
C11 C10 C9 120.01(16) . . ?
C11 C10 C17 118.72(16) . . ?
C9 C10 C17 121.22(16) . . ?
C12 C11 C10 122.32(17) . . ?
C13 C12 C11 117.49(17) . . ?
C13 C12 C16 121.28(19) . . ?
C11 C12 C16 121.22(19) . . ?
C12 C13 C14 122.82(17) . . ?
C13 C14 C9 119.44(16) . . ?
C13 C14 C15 118.20(15) . . ?
C9 C14 C15 122.35(15) . . ?
C19 C18 C23 118.18(14) . . ?
C19 C18 B 121.45(15) . . ?
C23 C18 B 120.37(16) . . ?
C20 C19 C18 119.95(17) . . ?
C20 C19 C26 117.42(16) . . ?
C18 C19 C26 122.63(15) . . ?
C21 C20 C19 122.21(18) . . ?
C20 C21 C22 117.56(16) . . ?
C20 C21 C25 120.92(19) . . ?
C22 C21 C25 121.50(19) . . ?
C21 C22 C23 122.23(18) . . ?
C22 C23 C18 119.79(17) . . ?
C22 C23 C24 117.65(17) . . ?
C18 C23 C24 122.54(15) . . ?

loop_
_geom_bond_atom_site_label_1
_geom_bond_atom_site_label_2
_geom_bond_distance
_geom_bond_site_symmetry_2
_geom_bond_publ_flag
N C1 1.400(2) . ?
N C7 1.414(2) . ?
N B 1.444(2) . ?
B C9 1.566(3) . ?
B C18 1.587(2) . ?
C1 C2 1.329(2) . ?
C2 C8 1.439(2) . ?
C3 C4 1.375(3) . ?
C3 C8 1.386(3) . ?
C4 C5 1.393(3) . ?
C5 C6 1.373(2) . ?
C6 C7 1.392(2) . ?
C7 C8 1.399(2) . ?
C9 C10 1.408(2) . ?
C9 C14 1.420(2) . ?
C10 C11 1.388(2) . ?
C10 C17 1.511(2) . ?
C11 C12 1.382(2) . ?
C12 C13 1.377(3) . ?
C12 C16 1.512(3) . ?
C13 C14 1.386(2) . ?
C14 C15 1.506(2) . ?
C18 C19 1.406(2) . ?
C18 C23 1.409(2) . ?
C19 C20 1.392(2) . ?
C19 C26 1.508(2) . ?
C20 C21 1.382(3) . ?
C21 C22 1.384(3) . ?
C21 C25 1.516(2) . ?
C22 C23 1.392(2) . ?
C23 C24 1.512(3) . ?

loop_
_cod_related_entry_id
_cod_related_entry_database
_cod_related_entry_code
1 ChemSpider 21143792
